data_1556915
loop_
_publ_author_name
'Dean, Conor'
'Rajkumar, Sundaram'
'Roesner, Stefan'
'Carson, Nessa'
'Clarkson, Guy J.'
'Wills, Martin'
'Jones, Matthew'
'Shipman, Michael'

_publ_section_title
;
 Readily accessible sp<sup>3</sup>-rich cyclic hydrazine frameworks
 exploiting nitrogen fluxionality.
;
_journal_issue 6
_journal_name_full 'Chemical science'
_journal_page_first 1636
_journal_page_last 1642
_journal_paper_doi 10.1039/c9sc04849a
_journal_volume 11
_journal_year 2020
_chemical_absolute_configuration ad
_chemical_formula_moiety 'C24 H24 N2 O4 S'
_chemical_formula_sum 'C24 H24 N2 O4 S'
_chemical_formula_weight 436.51
_space_group_crystal_system orthorhombic
_space_group_IT_number 19
_space_group_name_Hall 'P 2ac 2ab'
_space_group_name_H-M_alt 'P 21 21 21'
_atom_sites_solution_hydrogens geom
_audit_creation_date 2018-06-06
_audit_creation_method
;
Olex2 1.2
(compiled Apr  3 2018 11:26:26 for OlexSys, GUI svn.r5486)
;
_audit_update_record
;
2019-07-30 deposited with the CCDC.	2019-12-26 downloaded from the CCDC.
;
_cell_angle_alpha 90
_cell_angle_beta 90
_cell_angle_gamma 90
_cell_formula_units_Z 4
_cell_length_a 6.0985(4)
_cell_length_b 11.5023(5)
_cell_length_c 30.8387(15)
_cell_measurement_reflns_used 5772
_cell_measurement_temperature 100(2)
_cell_measurement_theta_max 70.0300
_cell_measurement_theta_min 2.8950
_cell_volume 2163.2(2)
_computing_cell_refinement 'CrysAlisPro 1.171.39.46 (Rigaku OD, 2018)'
_computing_data_collection 'CrysAlisPro 1.171.39.46 (Rigaku OD, 2018)'
_computing_data_reduction 'CrysAlisPro 1.171.39.46 (Rigaku OD, 2018)'
_computing_molecular_graphics 'Olex2 (Dolomanov et al., 2009)'
_computing_publication_material 'Olex2 (Dolomanov et al., 2009)'
_computing_structure_refinement 'ShelXL (Sheldrick, 2015)'
_computing_structure_solution 'SHELXT 2018/2 (Sheldrick, 2018)'
_diffrn_ambient_temperature 100(2)
_diffrn_detector 'CCD plate'
_diffrn_measured_fraction_theta_full 0.997
_diffrn_measured_fraction_theta_max 0.997
_diffrn_measurement_details
'List of Runs (angles in degrees, time in seconds): # Type Start End Width t~exp~ \w \q \k \f Frames -------------------------------------------------------------------------- 1 \w -63.00 22.00 0.50 4.00 -- 0.00 60.00-120.00 170 2 \w -53.00 81.00 0.50 4.00 -- 5.00 60.00 -60.00 268 3 \w -60.00 -33.00 0.50 20.00 -- -90.00 60.00 0.00 54 4 \w -99.00 -37.00 0.50 20.00 -- -90.00 60.00 120.00 124 5 \w -137.00 -84.00 0.50 20.00 -- -90.00 60.00-120.00 106 6 \w -36.00 -11.00 0.50 20.00 -- -90.00 60.00-120.00 50 7 \w -176.00 -46.00 0.50 20.00 -- -90.00 43.00 -30.00 260 8 \w -92.00 -66.00 0.50 20.00 -- -90.00 60.00 150.00 52 9 \w -178.00 -28.00 0.50 20.00 -- -90.00 60.00-180.00 300 10 \w -148.00 -4.00 0.50 20.00 -- -90.00 43.00 120.00 288 11 \w -179.00-105.00 0.50 20.00 -- -90.00 57.00 -30.00 148 12 \w -149.00 -1.00 0.50 20.00 -- -90.00 43.00 90.00 296'
_diffrn_measurement_device 'four-circle diffractometer'
_diffrn_measurement_device_type 'XtaLAB AFC11 (RCD3): quarter-chi single'
_diffrn_measurement_method '\w scans'
_diffrn_orient_matrix_type 'CrysAlisPro convention (1999,Acta A55,543-557)'
_diffrn_orient_matrix_UB_11 -0.2207294000
_diffrn_orient_matrix_UB_12 0.0154348000
_diffrn_orient_matrix_UB_13 0.0236294000
_diffrn_orient_matrix_UB_21 -0.0150827000
_diffrn_orient_matrix_UB_22 0.1257332000
_diffrn_orient_matrix_UB_23 -0.0169530000
_diffrn_orient_matrix_UB_31 -0.1219265000
_diffrn_orient_matrix_UB_32 -0.0435685000
_diffrn_orient_matrix_UB_33 -0.0406060000
_diffrn_radiation_monochromator mirror
_diffrn_radiation_probe x-ray
_diffrn_radiation_type CuK\a
_diffrn_radiation_wavelength 1.54184
_diffrn_reflns_av_R_equivalents 0.1033
_diffrn_reflns_av_unetI/netI 0.0835
_diffrn_reflns_Laue_measured_fraction_full 0.997
_diffrn_reflns_Laue_measured_fraction_max 0.997
_diffrn_reflns_limit_h_max 7
_diffrn_reflns_limit_h_min -7
_diffrn_reflns_limit_k_max 13
_diffrn_reflns_limit_k_min -13
_diffrn_reflns_limit_l_max 32
_diffrn_reflns_limit_l_min -37
_diffrn_reflns_number 17168
_diffrn_reflns_point_group_measured_fraction_full 0.990
_diffrn_reflns_point_group_measured_fraction_max 0.989
_diffrn_reflns_theta_full 67.684
_diffrn_reflns_theta_max 68.224
_diffrn_reflns_theta_min 2.866
_diffrn_source 'Rotating-anode X-ray tube'
_diffrn_source_type 'Rigaku (Cu) X-ray Source'
_exptl_absorpt_coefficient_mu 1.610
_exptl_absorpt_correction_T_max 1.00000
_exptl_absorpt_correction_T_min 0.69705
_exptl_absorpt_correction_type multi-scan
_exptl_absorpt_process_details
'CrysAlisPro 1.171.39.46 (Rigaku Oxford Diffraction, 2018) Empirical absorption correction using spherical harmonics, implemented in SCALE3 ABSPACK scaling algorithm.'
_exptl_crystal_colour colourless
_exptl_crystal_colour_primary colourless
_exptl_crystal_density_diffrn 1.340
_exptl_crystal_description needle
_exptl_crystal_F_000 920
_exptl_crystal_size_max 0.18
_exptl_crystal_size_mid 0.01
_exptl_crystal_size_min 0.01
_refine_diff_density_max 0.240
_refine_diff_density_min -0.786
_refine_diff_density_rms 0.073
_refine_ls_abs_structure_details
;
 Flack x determined using 961 quotients [(I+)-(I-)]/[(I+)+(I-)]
 (Parsons, Flack and Wagner, Acta Cryst. B69 (2013) 249-259).
Flack x: -0.03(3) Shelx2018
Hooft y: -0.05(2) Olex2

;
_refine_ls_abs_structure_Flack -0.03(3)
_refine_ls_extinction_method none
_refine_ls_goodness_of_fit_ref 1.098
_refine_ls_hydrogen_treatment constr
_refine_ls_matrix_type full
_refine_ls_number_parameters 281
_refine_ls_number_reflns 3915
_refine_ls_number_restraints 0
_refine_ls_restrained_S_all 1.098
_refine_ls_R_factor_all 0.0871
_refine_ls_R_factor_gt 0.0624
_refine_ls_shift/su_max 0.000
_refine_ls_shift/su_mean 0.000
_refine_ls_structure_factor_coef Fsqd
_refine_ls_weighting_details 'w=1/[\s^2^(Fo^2^)+(0.0967P)^2^+0.0730P] where P=(Fo^2^+2Fc^2^)/3'
_refine_ls_weighting_scheme calc
_refine_ls_wR_factor_gt 0.1550
_refine_ls_wR_factor_ref 0.1773
_reflns_Friedel_coverage 0.697
_reflns_Friedel_fraction_full 0.980
_reflns_Friedel_fraction_max 0.978
_reflns_number_gt 2982
_reflns_number_total 3915
_reflns_threshold_expression 'I > 2\s(I)'
_cod_data_source_file c9sc04849a2.cif
_cod_data_source_block cd6
_cod_depositor_comments
;Adding full bibliography for 1556907--1556915.cif.

 Adding full bibliography for 1556907--1556915.cif.
;
_cod_database_code 1556915
_shelx_shelxl_version_number 2018/3
_chemical_oxdiff_formula 'C24 H24 N2 O4 S'
_chemical_oxdiff_usercomment cd6
_shelx_space_group_comment
;
The symmetry employed for this shelxl refinement is uniquely defined
by the following loop, which should always be used as a source of
symmetry information in preference to the above space-group names.
They are only intended as comments.
;
_shelx_estimated_absorpt_t_max 0.984
_shelx_estimated_absorpt_t_min 0.760
_reflns_odcompleteness_completeness 99.53
_reflns_odcompleteness_iscentric 1
_reflns_odcompleteness_theta 68.13
_olex2_refinement_description
;
1. Fixed Uiso
 At 1.2 times of:
  All C(H) groups, All C(H,H) groups
 At 1.5 times of:
  All C(H,H,H) groups
2.a Ternary CH refined with riding coordinates:
 C7(H7)
2.b Secondary CH2 refined with riding coordinates:
 C13(H13A,H13B), C9(H9A,H9B), C8(H8A,H8B)
2.c Aromatic/amide H refined with riding coordinates:
 C22(H22), C25(H25), C23(H23), C26(H26), C19(H19), C15(H15), C17(H17),
 C16(H16), C1(H1), C5(H5), C18(H18), C2(H2), C3(H3), C4(H4)
2.d Idealised Me refined as rotating group:
 C27(H27A,H27B,H27C)
;
_olex2_submission_special_instructions 'No special instructions were received'
_oxdiff_exptl_absorpt_empirical_details
'Empirical correction (ABSPACK) includes: - Absorption correction using spherical harmonics - Frame scaling'
_oxdiff_exptl_absorpt_empirical_full_max 2.790
_oxdiff_exptl_absorpt_empirical_full_min 0.402

loop_
_space_group_symop_operation_xyz
'x, y, z'
'-x+1/2, -y, z+1/2'
'-x, y+1/2, -z+1/2'
'x+1/2, -y+1/2, -z'

loop_
_atom_site_label
_atom_site_type_symbol
_atom_site_fract_x
_atom_site_fract_y
_atom_site_fract_z
_atom_site_U_iso_or_equiv
_atom_site_adp_type
_atom_site_occupancy
_atom_site_site_symmetry_order
_atom_site_calc_flag
_atom_site_refinement_flags_posn
S20 S 0.5755(3) 0.43651(11) 0.28463(4) 0.0379(4) Uani 1 1 d .
O12 O 0.6007(7) 0.6210(3) 0.37621(11) 0.0404(10) Uani 1 1 d .
O20B O 0.6941(7) 0.3298(3) 0.28211(12) 0.0418(10) Uani 1 1 d .
O20A O 0.6838(7) 0.5453(3) 0.27969(11) 0.0400(9) Uani 1 1 d .
O11 O 0.2488(8) 0.6786(4) 0.38811(12) 0.0494(11) Uani 1 1 d .
N10 N 0.3214(8) 0.5294(4) 0.34128(14) 0.0390(11) Uani 1 1 d .
N7 N 0.4744(8) 0.4368(4) 0.33458(14) 0.0376(11) Uani 1 1 d .
C14 C 0.6993(11) 0.6512(5) 0.45159(17) 0.0385(13) Uani 1 1 d .
C22 C 0.2553(10) 0.5388(5) 0.23675(17) 0.0391(14) Uani 1 1 d .
H22 H 0.306841 0.610273 0.248340 0.047 Uiso 1 1 calc R
C13 C 0.6763(12) 0.7064(5) 0.40787(17) 0.0430(15) Uani 1 1 d .
H13A H 0.570148 0.771332 0.409504 0.052 Uiso 1 1 calc R
H13B H 0.819504 0.738344 0.398580 0.052 Uiso 1 1 calc R
C11 C 0.3784(11) 0.6143(5) 0.37098(17) 0.0423(14) Uani 1 1 d .
C7 C 0.3694(10) 0.3253(5) 0.35145(18) 0.0406(14) Uani 1 1 d .
H7 H 0.346878 0.270455 0.326693 0.049 Uiso 1 1 calc R
C6 C 0.5181(10) 0.2695(5) 0.38430(18) 0.0402(14) Uani 1 1 d .
C25 C 0.1022(12) 0.3298(5) 0.20299(17) 0.0458(15) Uani 1 1 d .
H25 H 0.050503 0.258718 0.191102 0.055 Uiso 1 1 calc R
C21 C 0.3563(10) 0.4343(5) 0.24824(16) 0.0375(13) Uani 1 1 d .
C23 C 0.0800(12) 0.5375(5) 0.20842(17) 0.0465(15) Uani 1 1 d .
H23 H 0.013023 0.608858 0.200327 0.056 Uiso 1 1 calc R
C26 C 0.2785(12) 0.3285(5) 0.23145(18) 0.0444(15) Uani 1 1 d .
H26 H 0.345545 0.257107 0.239460 0.053 Uiso 1 1 calc R
C19 C 0.5352(12) 0.6562(5) 0.48231(18) 0.0434(15) Uani 1 1 d .
H19 H 0.401936 0.695051 0.475666 0.052 Uiso 1 1 calc R
C24 C -0.0006(11) 0.4341(6) 0.19151(17) 0.0474(15) Uani 1 1 d .
C15 C 0.8952(12) 0.5931(5) 0.46172(18) 0.0456(15) Uani 1 1 d .
H15 H 1.010629 0.589394 0.441069 0.055 Uiso 1 1 calc R
C17 C 0.7543(13) 0.5468(5) 0.53280(18) 0.0511(17) Uani 1 1 d .
H17 H 0.772183 0.511129 0.560355 0.061 Uiso 1 1 calc R
C9 C 0.1008(11) 0.4773(5) 0.34458(19) 0.0429(14) Uani 1 1 d .
H9A H 0.037397 0.462414 0.315551 0.052 Uiso 1 1 calc R
H9B H -0.000042 0.527720 0.361283 0.052 Uiso 1 1 calc R
C16 C 0.9194(13) 0.5410(5) 0.50224(19) 0.0499(15) Uani 1 1 d .
H16 H 1.051388 0.500940 0.508936 0.060 Uiso 1 1 calc R
C1 C 0.5756(13) 0.3253(5) 0.42308(18) 0.0495(16) Uani 1 1 d .
H1 H 0.517122 0.400071 0.429164 0.059 Uiso 1 1 calc R
C5 C 0.6101(12) 0.1613(5) 0.37642(18) 0.0468(16) Uani 1 1 d .
H5 H 0.575448 0.121953 0.350217 0.056 Uiso 1 1 calc R
C18 C 0.5618(13) 0.6054(5) 0.52281(19) 0.0489(16) Uani 1 1 d .
H18 H 0.447909 0.610638 0.543733 0.059 Uiso 1 1 calc R
C2 C 0.7149(13) 0.2739(5) 0.45255(19) 0.0506(17) Uani 1 1 d .
H2 H 0.750854 0.313078 0.478726 0.061 Uiso 1 1 calc R
C3 C 0.8031(13) 0.1648(5) 0.4440(2) 0.0508(17) Uani 1 1 d .
H3 H 0.898264 0.128951 0.464415 0.061 Uiso 1 1 calc R
C8 C 0.1472(11) 0.3648(6) 0.3684(2) 0.0496(16) Uani 1 1 d .
H8A H 0.032913 0.306085 0.362045 0.059 Uiso 1 1 calc R
H8B H 0.152592 0.377927 0.400118 0.059 Uiso 1 1 calc R
C4 C 0.7516(12) 0.1089(5) 0.4058(2) 0.0520(17) Uani 1 1 d .
H4 H 0.812726 0.034834 0.399579 0.062 Uiso 1 1 calc R
C27 C -0.1948(12) 0.4355(7) 0.1612(2) 0.0599(18) Uani 1 1 d .
H27A H -0.177534 0.374241 0.139356 0.090 Uiso 1 1 calc GR
H27B H -0.203576 0.511256 0.146758 0.090 Uiso 1 1 calc GR
H27C H -0.329558 0.421850 0.177746 0.090 Uiso 1 1 calc GR

loop_
_atom_site_aniso_label
_atom_site_aniso_U_11
_atom_site_aniso_U_22
_atom_site_aniso_U_33
_atom_site_aniso_U_23
_atom_site_aniso_U_13
_atom_site_aniso_U_12
S20 0.0451(9) 0.0335(6) 0.0350(7) 0.0007(5) 0.0012(6) 0.0014(7)
O12 0.039(3) 0.047(2) 0.0349(19) -0.0058(15) -0.0024(18) 0.001(2)
O20B 0.048(3) 0.0327(19) 0.045(2) -0.0006(15) 0.0040(19) 0.0070(18)
O20A 0.048(3) 0.0325(19) 0.0394(19) 0.0033(15) 0.0004(18) -0.0048(18)
O11 0.054(3) 0.049(2) 0.046(2) -0.0110(18) 0.007(2) 0.009(2)
N10 0.039(3) 0.041(3) 0.037(2) -0.0044(18) -0.001(2) 0.005(2)
N7 0.041(3) 0.031(2) 0.040(2) 0.0022(18) -0.002(2) 0.004(2)
C14 0.046(4) 0.036(3) 0.033(3) -0.005(2) -0.004(3) -0.003(3)
C22 0.051(4) 0.036(3) 0.030(3) 0.000(2) 0.003(3) 0.001(3)
C13 0.051(4) 0.043(3) 0.035(3) -0.005(2) 0.000(3) -0.001(3)
C11 0.049(4) 0.046(3) 0.032(3) 0.005(2) 0.002(3) -0.002(3)
C7 0.040(4) 0.037(3) 0.044(3) 0.006(2) -0.001(3) -0.001(3)
C6 0.045(4) 0.038(3) 0.038(3) 0.006(2) 0.007(2) -0.006(3)
C25 0.053(4) 0.047(3) 0.038(3) -0.012(2) 0.000(3) -0.008(3)
C21 0.041(3) 0.039(3) 0.033(3) 0.000(2) 0.006(2) 0.000(3)
C23 0.059(4) 0.048(3) 0.032(3) 0.002(2) 0.006(3) 0.007(3)
C26 0.055(4) 0.040(3) 0.039(3) -0.006(2) 0.006(3) 0.002(3)
C19 0.054(4) 0.037(3) 0.040(3) -0.006(2) 0.008(3) -0.003(3)
C24 0.047(4) 0.063(4) 0.033(3) -0.003(3) 0.001(2) 0.000(3)
C15 0.053(4) 0.048(3) 0.035(3) -0.005(2) 0.004(3) 0.002(3)
C17 0.075(5) 0.043(3) 0.035(3) 0.000(2) 0.000(3) -0.007(3)
C9 0.031(3) 0.053(3) 0.044(3) -0.004(2) 0.002(3) -0.003(3)
C16 0.059(4) 0.046(3) 0.045(3) -0.002(2) -0.009(3) 0.002(3)
C1 0.067(5) 0.037(3) 0.045(3) 0.001(2) -0.004(3) 0.001(3)
C5 0.061(5) 0.040(3) 0.040(3) 0.002(2) 0.004(3) -0.004(3)
C18 0.058(5) 0.048(3) 0.040(3) -0.002(2) 0.009(3) 0.000(3)
C2 0.071(5) 0.042(3) 0.039(3) 0.005(2) -0.004(3) -0.003(3)
C3 0.060(5) 0.046(3) 0.046(3) 0.013(3) -0.005(3) -0.003(3)
C8 0.042(4) 0.058(4) 0.049(3) 0.001(3) 0.011(3) -0.008(3)
C4 0.066(5) 0.041(3) 0.048(3) 0.009(3) 0.008(3) 0.005(3)
C27 0.056(5) 0.081(5) 0.042(3) -0.004(3) -0.004(3) 0.000(4)

loop_
_atom_type_symbol
_atom_type_description
_atom_type_scat_dispersion_real
_atom_type_scat_dispersion_imag
_atom_type_scat_source
C C 0.0181 0.0091 'International Tables Vol C Tables 4.2.6.8 and 6.1.1.4'
H H 0.0000 0.0000 'International Tables Vol C Tables 4.2.6.8 and 6.1.1.4'
N N 0.0311 0.0180 'International Tables Vol C Tables 4.2.6.8 and 6.1.1.4'
O O 0.0492 0.0322 'International Tables Vol C Tables 4.2.6.8 and 6.1.1.4'
S S 0.3331 0.5567 'International Tables Vol C Tables 4.2.6.8 and 6.1.1.4'

loop_
_geom_angle_atom_site_label_1
_geom_angle_atom_site_label_2
_geom_angle_atom_site_label_3
_geom_angle
O20B S20 N7 103.9(2)
O20B S20 C21 109.9(3)
O20A S20 O20B 121.0(3)
O20A S20 N7 105.7(2)
O20A S20 C21 107.4(3)
N7 S20 C21 108.2(2)
C11 O12 C13 115.5(5)
N7 N10 C9 107.5(4)
C11 N10 N7 117.2(5)
C11 N10 C9 118.0(5)
N10 N7 S20 112.2(3)
N10 N7 C7 107.7(4)
C7 N7 S20 118.1(4)
C19 C14 C13 122.2(6)
C19 C14 C15 119.0(5)
C15 C14 C13 118.8(6)
C23 C22 C21 119.5(5)
O12 C13 C14 110.3(4)
O12 C11 N10 111.5(5)
O11 C11 O12 124.4(6)
O11 C11 N10 124.0(6)
C6 C7 N7 109.6(5)
C6 C7 C8 115.6(5)
C8 C7 N7 103.9(4)
C1 C6 C7 122.0(5)
C5 C6 C7 120.6(5)
C5 C6 C1 117.3(6)
C26 C25 C24 121.1(5)
C22 C21 S20 119.2(4)
C22 C21 C26 120.2(5)
C26 C21 S20 120.5(5)
C22 C23 C24 121.4(6)
C25 C26 C21 119.0(6)
C14 C19 C18 121.0(6)
C25 C24 C27 121.2(6)
C23 C24 C25 118.7(6)
C23 C24 C27 120.1(6)
C16 C15 C14 119.6(6)
C16 C17 C18 119.3(6)
N10 C9 C8 102.1(5)
C17 C16 C15 120.9(7)
C2 C1 C6 121.4(6)
C6 C5 C4 121.8(6)
C17 C18 C19 120.2(6)
C1 C2 C3 120.1(6)
C4 C3 C2 119.6(6)
C9 C8 C7 104.7(5)
C3 C4 C5 119.8(6)

loop_
_geom_bond_atom_site_label_1
_geom_bond_atom_site_label_2
_geom_bond_distance
S20 O20B 1.426(4)
S20 O20A 1.424(4)
S20 N7 1.659(5)
S20 C21 1.746(6)
O12 C13 1.459(6)
O12 C11 1.367(8)
O11 C11 1.204(7)
N10 N7 1.432(6)
N10 C11 1.383(7)
N10 C9 1.476(8)
N7 C7 1.524(7)
C14 C13 1.497(8)
C14 C19 1.379(8)
C14 C15 1.404(9)
C22 C21 1.396(8)
C22 C23 1.381(9)
C7 C6 1.504(8)
C7 C8 1.522(9)
C6 C1 1.401(8)
C6 C5 1.387(8)
C25 C26 1.388(9)
C25 C24 1.399(9)
C21 C26 1.405(8)
C23 C24 1.389(9)
C19 C18 1.388(9)
C24 C27 1.509(9)
C15 C16 1.394(8)
C17 C16 1.381(9)
C17 C18 1.388(10)
C9 C8 1.515(8)
C1 C2 1.378(9)
C5 C4 1.388(9)
C2 C3 1.390(9)
C3 C4 1.379(9)
